data_4034830
loop_
_publ_author_name
'Shangpliang, O. Risuklang'
'Kshiar, Baskhemlang'
'Wanniang, Kmendashisha'
'Marpna, Ibakyntiew D.'
'Lipon, Tyrchain Mitre'
'Laloo, Badaker M.'
'Myrboh, Bekington'

_publ_section_title
;
 Selenium Dioxide As an Alternative Reagent for the Direct
 \a-Selenoamidation of Aryl Methyl Ketones.
;
_journal_issue 10
_journal_name_full 'The Journal of organic chemistry'
_journal_page_first 5829
_journal_page_last 5835
_journal_paper_doi 10.1021/acs.joc.8b00558
_journal_volume 83
_journal_year 2018
_chemical_formula_moiety 'C11 H14 N2 O Se'
_chemical_formula_sum 'C11 H14 N2 O Se'
_chemical_formula_weight 269.20
_space_group_crystal_system monoclinic
_space_group_IT_number 14
_space_group_name_Hall '-P 2ybc'
_space_group_name_H-M_alt 'P 1 21/c 1'
_atom_sites_solution_hydrogens geom
_atom_sites_solution_primary direct
_audit_creation_date 2018-04-19
_audit_creation_method
;
Olex2 1.2
(compiled 2017.03.28 svn.r3405 for OlexSys, GUI svn.r5337)
;
_cell_angle_alpha 90
_cell_angle_beta 111.100(14)
_cell_angle_gamma 90
_cell_formula_units_Z 4
_cell_length_a 13.1752(17)
_cell_length_b 7.1057(6)
_cell_length_c 13.7654(16)
_cell_measurement_reflns_used 833
_cell_measurement_temperature 296.5(2)
_cell_measurement_theta_max 24.2390
_cell_measurement_theta_min 4.1630
_cell_volume 1202.3(3)
_computing_cell_refinement 'CrysAlisPro 1.171.38.43 (Rigaku OD, 2015)'
_computing_data_collection 'CrysAlisPro 1.171.38.43 (Rigaku OD, 2015)'
_computing_data_reduction 'CrysAlisPro 1.171.38.43 (Rigaku OD, 2015)'
_computing_molecular_graphics 'Olex2 (Dolomanov et al., 2009)'
_computing_publication_material 'Olex2 (Dolomanov et al., 2009)'
_computing_structure_refinement 'ShelXL (Sheldrick, 2015)'
_computing_structure_solution 'ShelXS (Sheldrick, 2008)'
_diffrn_ambient_environment air
_diffrn_ambient_temperature 296.5(2)
_diffrn_detector 'CCD plate'
_diffrn_detector_area_resol_mean 8.0640
_diffrn_detector_type Eos
_diffrn_measured_fraction_theta_full 0.994
_diffrn_measured_fraction_theta_max 0.994
_diffrn_measurement_details
;
List of Runs (angles in degrees, time in seconds):

  # Type    Start    End  Width  t~exp~   \w     \q     \k     \f   Frames
--------------------------------------------------------------------------
  1  \w     -4.00  72.00   1.00    1.76    --   19.93  37.00 120.00   76
  2  \w     41.00  67.00   1.00    1.76    --   19.93 178.00-120.00   26
  3  \w      0.00  92.00   1.00    1.76    --   19.93  37.00  30.00   92
;
_diffrn_measurement_device 'four-circle diffractometer'
_diffrn_measurement_device_type 'Xcalibur, Eos, Gemini'
_diffrn_measurement_method '\w scans'
_diffrn_orient_matrix_type 'CrysAlisPro convention (1999,Acta A55,543-557)'
_diffrn_orient_matrix_UB_11 -0.0215234000
_diffrn_orient_matrix_UB_12 0.0270695000
_diffrn_orient_matrix_UB_13 -0.0531272000
_diffrn_orient_matrix_UB_21 -0.0534578000
_diffrn_orient_matrix_UB_22 -0.0165269000
_diffrn_orient_matrix_UB_23 -0.0009225000
_diffrn_orient_matrix_UB_31 -0.0032104000
_diffrn_orient_matrix_UB_32 0.0946406000
_diffrn_orient_matrix_UB_33 0.0149784000
_diffrn_radiation_monochromator graphite
_diffrn_radiation_probe x-ray
_diffrn_radiation_type MoK\a
_diffrn_radiation_wavelength 0.71073
_diffrn_reflns_av_R_equivalents 0.0448
_diffrn_reflns_av_unetI/netI 0.0873
_diffrn_reflns_Laue_measured_fraction_full 0.994
_diffrn_reflns_Laue_measured_fraction_max 0.994
_diffrn_reflns_limit_h_max 16
_diffrn_reflns_limit_h_min -15
_diffrn_reflns_limit_k_max 4
_diffrn_reflns_limit_k_min -8
_diffrn_reflns_limit_l_max 17
_diffrn_reflns_limit_l_min -11
_diffrn_reflns_number 4128
_diffrn_reflns_point_group_measured_fraction_full 0.994
_diffrn_reflns_point_group_measured_fraction_max 0.994
_diffrn_reflns_theta_full 26.000
_diffrn_reflns_theta_max 26.360
_diffrn_reflns_theta_min 3.405
_diffrn_source 'fine-focus sealed X-ray tube'
_diffrn_source_type 'Enhance (Mo) X-ray Source'
_exptl_absorpt_coefficient_mu 3.100
_exptl_absorpt_correction_T_max 1.00000
_exptl_absorpt_correction_T_min 0.28133
_exptl_absorpt_correction_type multi-scan
_exptl_absorpt_process_details
;
CrysAlisPro 1.171.38.43 (Rigaku Oxford Diffraction, 2015)
Empirical absorption correction using spherical harmonics,
 implemented in SCALE3 ABSPACK scaling algorithm.
;
_exptl_crystal_colour orange
_exptl_crystal_colour_primary orange
_exptl_crystal_density_diffrn 1.487
_exptl_crystal_description block
_exptl_crystal_F_000 544
_exptl_crystal_size_max 0.25
_exptl_crystal_size_mid 0.23
_exptl_crystal_size_min 0.21
_refine_diff_density_max 0.688
_refine_diff_density_min -1.582
_refine_diff_density_rms 0.255
_refine_ls_extinction_method none
_refine_ls_goodness_of_fit_ref 1.076
_refine_ls_hydrogen_treatment constr
_refine_ls_matrix_type full
_refine_ls_number_parameters 138
_refine_ls_number_reflns 2440
_refine_ls_number_restraints 0
_refine_ls_restrained_S_all 1.076
_refine_ls_R_factor_all 0.1198
_refine_ls_R_factor_gt 0.0764
_refine_ls_shift/su_max 0.000
_refine_ls_shift/su_mean 0.000
_refine_ls_structure_factor_coef Fsqd
_refine_ls_weighting_details 'w=1/[\s^2^(Fo^2^)+(0.1067P)^2^] where P=(Fo^2^+2Fc^2^)/3'
_refine_ls_weighting_scheme calc
_refine_ls_wR_factor_gt 0.1754
_refine_ls_wR_factor_ref 0.2013
_reflns_Friedel_coverage 0.000
_reflns_number_gt 1615
_reflns_number_total 2440
_reflns_threshold_expression 'I > 2\s(I)'
_cod_data_source_file jo8b00558_si_008.cif
_cod_data_source_block r-329
_cod_database_code 4034830
_shelx_shelxl_version_number 2018/1
_chemical_oxdiff_formula C11H14ON2Se
_shelx_space_group_comment
;
The symmetry employed for this shelxl refinement is uniquely defined
by the following loop, which should always be used as a source of
symmetry information in preference to the above space-group names.
They are only intended as comments.
;
_reflns_odcompleteness_completeness 99.14
_reflns_odcompleteness_iscentric 1
_reflns_odcompleteness_theta 26.32
_olex2_refinement_description
;
1. Fixed Uiso
 At 1.2 times of:
  All C(H) groups, All C(H,H) groups
 At 1.5 times of:
  All C(H,H,H) groups
2.a Secondary CH2 refined with riding coordinates:
 C8(H8A,H8B), C10(H10A,H10B)
2.b Aromatic/amide H refined with riding coordinates:
 C4(H4), C5(H5), C7(H7), C6(H6)
2.c Idealised Me refined as rotating group:
 C11(H11A,H11B,H11C), C9(H9A,H9B,H9C)
;
_olex2_date_sample_data_collection 2018-04-04
_olex2_submission_special_instructions 'No special instructions were received'
_oxdiff_exptl_absorpt_empirical_details
;
Empirical correction (ABSPACK) includes:
- Absorption correction using spherical harmonics
- Frame scaling
;
_oxdiff_exptl_absorpt_empirical_full_max 2.792
_oxdiff_exptl_absorpt_empirical_full_min 0.594

loop_
_space_group_symop_operation_xyz
'x, y, z'
'-x, y+1/2, -z+1/2'
'-x, -y, -z'
'x, -y-1/2, z-1/2'

loop_
_atom_site_label
_atom_site_type_symbol
_atom_site_fract_x
_atom_site_fract_y
_atom_site_fract_z
_atom_site_U_iso_or_equiv
_atom_site_adp_type
_atom_site_occupancy
_atom_site_site_symmetry_order
_atom_site_calc_flag
_atom_site_refinement_flags_posn
Se1 Se 0.73950(6) 0.07528(9) 0.45536(6) 0.0466(3) Uani 1 1 d .
O1 O 0.8299(4) 0.4890(8) 0.5865(3) 0.0482(12) Uani 1 1 d .
N2 N 0.8388(4) 0.3500(7) 0.3712(3) 0.0291(11) Uani 1 1 d .
C1 C 0.7877(4) 0.3069(8) 0.4335(4) 0.0282(13) Uani 1 1 d .
C2 C 0.7645(5) 0.4536(8) 0.4997(5) 0.0296(13) Uani 1 1 d .
N1 N 0.6019(4) 0.5287(9) 0.3562(4) 0.0444(14) Uani 1 1 d .
C3 C 0.6571(5) 0.5496(8) 0.4581(5) 0.0296(13) Uani 1 1 d .
C4 C 0.6209(6) 0.6579(9) 0.5224(6) 0.0455(17) Uani 1 1 d .
H4 H 0.662430 0.669558 0.592815 0.055 Uiso 1 1 calc R
C8 C 0.8629(5) 0.2086(10) 0.3039(5) 0.0431(16) Uani 1 1 d .
H8A H 0.859192 0.268101 0.239266 0.052 Uiso 1 1 calc R
H8B H 0.807976 0.110683 0.287045 0.052 Uiso 1 1 calc R
C10 C 0.8761(6) 0.5439(9) 0.3622(5) 0.0422(16) Uani 1 1 d .
H10A H 0.950160 0.539657 0.363395 0.051 Uiso 1 1 calc R
H10B H 0.876056 0.617619 0.421512 0.051 Uiso 1 1 calc R
C11 C 0.8034(7) 0.6386(11) 0.2623(6) 0.0520(19) Uani 1 1 d .
H11A H 0.805459 0.568313 0.203457 0.078 Uiso 1 1 calc GR
H11B H 0.828814 0.764323 0.259435 0.078 Uiso 1 1 calc GR
H11C H 0.730092 0.642769 0.260936 0.078 Uiso 1 1 calc GR
C5 C 0.5214(7) 0.7490(10) 0.4801(8) 0.061(2) Uani 1 1 d .
H5 H 0.493500 0.819225 0.521802 0.073 Uiso 1 1 calc R
C9 C 0.9722(7) 0.1217(13) 0.3541(7) 0.067(2) Uani 1 1 d .
H9A H 0.981885 0.023791 0.310181 0.100 Uiso 1 1 calc GR
H9B H 0.977978 0.069488 0.420196 0.100 Uiso 1 1 calc GR
H9C H 1.027358 0.215951 0.364343 0.100 Uiso 1 1 calc GR
C7 C 0.5087(6) 0.6242(13) 0.3166(6) 0.064(2) Uani 1 1 d .
H7 H 0.470838 0.617015 0.245207 0.077 Uiso 1 1 calc R
C6 C 0.4651(7) 0.7321(12) 0.3745(9) 0.073(3) Uani 1 1 d .
H6 H 0.398833 0.792917 0.343034 0.088 Uiso 1 1 calc R

loop_
_atom_site_aniso_label
_atom_site_aniso_U_11
_atom_site_aniso_U_22
_atom_site_aniso_U_33
_atom_site_aniso_U_23
_atom_site_aniso_U_13
_atom_site_aniso_U_12
Se1 0.0443(5) 0.0369(4) 0.0637(6) 0.0108(3) 0.0259(4) -0.0013(3)
O1 0.042(3) 0.069(3) 0.029(2) -0.008(2) 0.008(2) -0.009(3)
N2 0.028(3) 0.035(2) 0.025(2) 0.001(2) 0.010(2) 0.000(2)
C1 0.019(3) 0.038(3) 0.023(3) 0.003(3) 0.003(2) 0.000(3)
C2 0.030(3) 0.037(3) 0.023(3) 0.003(3) 0.011(2) -0.005(3)
N1 0.032(3) 0.062(4) 0.038(3) 0.004(3) 0.012(3) 0.009(3)
C3 0.028(3) 0.031(3) 0.034(3) -0.002(3) 0.016(3) -0.005(3)
C4 0.052(4) 0.033(3) 0.061(4) -0.013(3) 0.032(4) -0.011(3)
C8 0.047(4) 0.049(4) 0.038(3) -0.008(3) 0.022(3) 0.002(3)
C10 0.053(4) 0.041(4) 0.040(4) 0.000(3) 0.026(3) -0.012(3)
C11 0.063(5) 0.049(4) 0.052(4) 0.016(4) 0.031(4) 0.002(4)
C5 0.060(5) 0.032(4) 0.112(7) -0.009(4) 0.056(5) -0.002(4)
C9 0.056(5) 0.076(6) 0.079(6) -0.015(5) 0.036(5) 0.012(5)
C7 0.036(4) 0.087(6) 0.058(5) 0.020(5) 0.003(4) 0.011(4)
C6 0.052(5) 0.046(5) 0.130(8) 0.022(6) 0.043(6) 0.016(4)

loop_
_atom_type_symbol
_atom_type_description
_atom_type_scat_dispersion_real
_atom_type_scat_dispersion_imag
_atom_type_scat_source
C C 0.0033 0.0016 'International Tables Vol C Tables 4.2.6.8 and 6.1.1.4'
H H 0.0000 0.0000 'International Tables Vol C Tables 4.2.6.8 and 6.1.1.4'
N N 0.0061 0.0033 'International Tables Vol C Tables 4.2.6.8 and 6.1.1.4'
O O 0.0106 0.0060 'International Tables Vol C Tables 4.2.6.8 and 6.1.1.4'
Se Se -0.0929 2.2259 'International Tables Vol C Tables 4.2.6.8 and 6.1.1.4'

loop_
_geom_angle_atom_site_label_1
_geom_angle_atom_site_label_2
_geom_angle_atom_site_label_3
_geom_angle
C1 N2 C8 122.1(5)
C1 N2 C10 122.5(5)
C8 N2 C10 115.3(5)
N2 C1 Se1 127.7(4)
N2 C1 C2 120.5(5)
C2 C1 Se1 111.8(4)
O1 C2 C1 121.0(5)
O1 C2 C3 121.3(6)
C1 C2 C3 117.6(5)
C3 N1 C7 116.4(6)
N1 C3 C2 115.8(5)
N1 C3 C4 123.5(6)
C4 C3 C2 120.6(6)
C3 C4 H4 120.5
C3 C4 C5 118.9(7)
C5 C4 H4 120.5
N2 C8 H8A 109.1
N2 C8 H8B 109.1
N2 C8 C9 112.4(5)
H8A C8 H8B 107.9
C9 C8 H8A 109.1
C9 C8 H8B 109.1
N2 C10 H10A 109.3
N2 C10 H10B 109.3
N2 C10 C11 111.5(6)
H10A C10 H10B 108.0
C11 C10 H10A 109.3
C11 C10 H10B 109.3
C10 C11 H11A 109.5
C10 C11 H11B 109.5
C10 C11 H11C 109.5
H11A C11 H11B 109.5
H11A C11 H11C 109.5
H11B C11 H11C 109.5
C4 C5 H5 121.0
C6 C5 C4 118.0(7)
C6 C5 H5 121.0
C8 C9 H9A 109.5
C8 C9 H9B 109.5
C8 C9 H9C 109.5
H9A C9 H9B 109.5
H9A C9 H9C 109.5
H9B C9 H9C 109.5
N1 C7 H7 117.9
N1 C7 C6 124.2(8)
C6 C7 H7 117.9
C5 C6 H6 120.6
C7 C6 C5 118.9(8)
C7 C6 H6 120.6

loop_
_geom_bond_atom_site_label_1
_geom_bond_atom_site_label_2
_geom_bond_distance
Se1 C1 1.827(6)
O1 C2 1.222(7)
N2 C1 1.304(7)
N2 C8 1.476(8)
N2 C10 1.483(8)
C1 C2 1.486(8)
C2 C3 1.487(8)
N1 C3 1.336(8)
N1 C7 1.336(9)
C3 C4 1.381(9)
C4 H4 0.9300
C4 C5 1.388(10)
C8 H8A 0.9700
C8 H8B 0.9700
C8 C9 1.489(10)
C10 H10A 0.9700
C10 H10B 0.9700
C10 C11 1.521(10)
C11 H11A 0.9600
C11 H11B 0.9600
C11 H11C 0.9600
C5 H5 0.9300
C5 C6 1.379(13)
C9 H9A 0.9600
C9 H9B 0.9600
C9 H9C 0.9600
C7 H7 0.9300
C7 C6 1.371(12)
C6 H6 0.9300

loop_
_geom_torsion_atom_site_label_1
_geom_torsion_atom_site_label_2
_geom_torsion_atom_site_label_3
_geom_torsion_atom_site_label_4
_geom_torsion
Se1 C1 C2 O1 89.8(6)
Se1 C1 C2 C3 -87.6(5)
O1 C2 C3 N1 167.1(6)
O1 C2 C3 C4 -10.8(9)
N2 C1 C2 O1 -88.8(7)
N2 C1 C2 C3 93.7(7)
C1 N2 C8 C9 -92.7(8)
C1 N2 C10 C11 -104.4(6)
C1 C2 C3 N1 -15.5(8)
C1 C2 C3 C4 166.6(5)
C2 C3 C4 C5 178.4(6)
N1 C3 C4 C5 0.7(10)
N1 C7 C6 C5 1.8(14)
C3 N1 C7 C6 -3.4(12)
C3 C4 C5 C6 -2.3(10)
C4 C5 C6 C7 1.2(12)
C8 N2 C1 Se1 1.9(8)
C8 N2 C1 C2 -179.7(5)
C8 N2 C10 C11 75.2(7)
C10 N2 C1 Se1 -178.5(4)
C10 N2 C1 C2 -0.1(8)
C10 N2 C8 C9 87.7(7)
C7 N1 C3 C2 -175.7(6)
C7 N1 C3 C4 2.1(10)
